data_4086675
loop_
_publ_author_name
'Frasco, Daniel A.'
'Mukherjee, Sriparna'
'Sommer, Roger D.'
'Perry, Cody M.'
'Lambic, Nikola S.'
'Abboud, Khalil A.'
'Jakubikova, Elena'
'Ison, Elon A.'

_publ_section_title
;
 Nondirected C--H Activation of Arenes with Cp*Ir(III) Acetate Complexes:
 An Experimental and Computational Study
;
_journal_issue 15
_journal_name_full Organometallics
_journal_page_first 2435
_journal_paper_doi 10.1021/acs.organomet.6b00308
_journal_volume 35
_journal_year 2016
_chemical_formula_sum 'C20 H29 Ir O3 S'
_chemical_formula_weight 541.69
_space_group_IT_number 2
_symmetry_cell_setting triclinic
_symmetry_space_group_name_Hall '-P 1'
_symmetry_space_group_name_H-M 'P -1'
_atom_sites_solution_hydrogens geom
_atom_sites_solution_primary direct
_atom_sites_solution_secondary difmap
_audit_creation_method SHELXL-97
_audit_update_record
;
2012-12-06 # Formatted by publCIF
;
_cell_angle_alpha 101.018(1)
_cell_angle_beta 106.520(1)
_cell_angle_gamma 91.534(1)
_cell_formula_units_Z 4
_cell_length_a 10.5978(8)
_cell_length_b 12.2299(9)
_cell_length_c 16.5354(12)
_cell_measurement_reflns_used 2710
_cell_measurement_temperature 100(2)
_cell_measurement_theta_max 27.77
_cell_measurement_theta_min 2.75
_cell_volume 2009.3(3)
_computing_cell_refinement 'Bruker APEX2'
_computing_data_collection 'Bruker APEX2 (Bruker, 2008)'
_computing_data_reduction 'Bruker SAINT (Bruker, 2008)'
_computing_molecular_graphics 'Bruker SHELXTL'
_computing_publication_material 'Bruker SHELXTL''
_computing_structure_refinement 'Bruker SHELXTL'
_computing_structure_solution 'Bruker SHELXTL (Bruker, 2008)'
_diffrn_ambient_temperature 100(2)
_diffrn_measured_fraction_theta_full 1.000
_diffrn_measured_fraction_theta_max 1.000
_diffrn_measurement_device_type 'Bruker APEX-II DUO'
_diffrn_measurement_method 'phi and omega scans'
_diffrn_radiation_monochromator 'Bruker Triumph'
_diffrn_radiation_source 'fine-focus sealed tube'
_diffrn_radiation_type MoK\a
_diffrn_radiation_wavelength 0.71073
_diffrn_reflns_av_R_equivalents 0.0842
_diffrn_reflns_av_sigmaI/netI 0.0333
_diffrn_reflns_limit_h_max 13
_diffrn_reflns_limit_h_min -13
_diffrn_reflns_limit_k_max 15
_diffrn_reflns_limit_k_min -15
_diffrn_reflns_limit_l_max 21
_diffrn_reflns_limit_l_min -21
_diffrn_reflns_number 68996
_diffrn_reflns_theta_full 27.50
_diffrn_reflns_theta_max 27.50
_diffrn_reflns_theta_min 1.31
_diffrn_standards_interval_count 0
_diffrn_standards_interval_time 0
_diffrn_standards_number 0
_exptl_absorpt_coefficient_mu 6.764
_exptl_absorpt_correction_T_max 0.7784
_exptl_absorpt_correction_T_min 0.2550
_exptl_absorpt_correction_type integration
_exptl_absorpt_process_details 'multiscan (SADABS, Blessing 1995)'
_exptl_crystal_colour yellow
_exptl_crystal_density_diffrn 1.791
_exptl_crystal_density_method 'not measured'
_exptl_crystal_description plates
_exptl_crystal_F_000 1064
_exptl_crystal_size_max 0.28
_exptl_crystal_size_mid 0.15
_exptl_crystal_size_min 0.04
_refine_diff_density_max 2.570
_refine_diff_density_min -1.661
_refine_diff_density_rms 0.147
_refine_ls_extinction_method none
_refine_ls_goodness_of_fit_ref 1.019
_refine_ls_hydrogen_treatment constr
_refine_ls_matrix_type full
_refine_ls_number_parameters 467
_refine_ls_number_reflns 9231
_refine_ls_number_restraints 0
_refine_ls_restrained_S_all 1.019
_refine_ls_R_factor_all 0.0252
_refine_ls_R_factor_gt 0.0220
_refine_ls_shift/su_max 0.004
_refine_ls_shift/su_mean 0.000
_refine_ls_structure_factor_coef Fsqd
_refine_ls_weighting_details 'calc w=1/[\s^2^(Fo^2^)+(0.0409P)^2^+0.1986P] where P=(Fo^2^+2Fc^2^)/3'
_refine_ls_weighting_scheme calc
_refine_ls_wR_factor_gt 0.0612
_refine_ls_wR_factor_ref 0.0624
_reflns_number_gt 8246
_reflns_number_total 9231
_reflns_threshold_expression I>2\s(I)
_cod_data_source_file om6b00308_si_003.cif
_cod_data_source_block fras1
_cod_original_sg_symbol_H-M P-1
_cod_database_code 4086675

loop_
_symmetry_equiv_pos_as_xyz
'x, y, z'
'-x, -y, -z'

loop_
_atom_site_label
_atom_site_type_symbol
_atom_site_fract_x
_atom_site_fract_y
_atom_site_fract_z
_atom_site_U_iso_or_equiv
_atom_site_adp_type
_atom_site_occupancy
_atom_site_symmetry_multiplicity
_atom_site_calc_flag
_atom_site_refinement_flags
Ir1A Ir 0.72916(1) 0.276299(8) 0.826225(6) 0.00996(4) Uani 1 1 d .
S1A S 0.84636(7) 0.40314(6) 0.78615(4) 0.01217(14) Uani 1 1 d .
O1A O 0.9009(2) 0.36034(17) 0.71443(13) 0.0196(5) Uani 1 1 d .
O2A O 0.7232(2) 0.42471(16) 0.91363(13) 0.0146(4) Uani 1 1 d .
O3A O 0.6500(2) 0.36373(17) 1.01403(13) 0.0187(4) Uani 1 1 d .
C1A C 0.9748(3) 0.4825(2) 0.87390(19) 0.0174(6) Uani 1 1 d .
H1AA H 1.0101 0.5452 0.8555 0.026 Uiso 1 1 calc R
H1AB H 1.0455 0.4348 0.8928 0.026 Uiso 1 1 calc R
H1AC H 0.9394 0.5113 0.9218 0.026 Uiso 1 1 calc R
C2A C 0.7481(3) 0.5147(2) 0.75919(19) 0.0165(6) Uani 1 1 d .
H2AA H 0.7994 0.5692 0.7421 0.025 Uiso 1 1 calc R
H2AB H 0.7220 0.5513 0.8094 0.025 Uiso 1 1 calc R
H2AC H 0.6689 0.4848 0.7113 0.025 Uiso 1 1 calc R
C3A C 0.6821(3) 0.4380(2) 0.98197(18) 0.0139(6) Uani 1 1 d .
C4A C 0.6746(3) 0.5599(2) 1.01854(19) 0.0182(6) Uani 1 1 d .
H4AA H 0.6955 0.5719 1.0814 0.027 Uiso 1 1 calc R
H4AB H 0.5851 0.5809 0.9944 0.027 Uiso 1 1 calc R
H4AC H 0.7381 0.6059 1.0035 0.027 Uiso 1 1 calc R
C5A C 0.9050(3) 0.2429(2) 0.90742(18) 0.0139(6) Uani 1 1 d .
C6A C 1.0066(3) 0.2014(2) 0.8752(2) 0.0175(6) Uani 1 1 d .
H6AA H 0.9990 0.1980 0.8161 0.021 Uiso 1 1 calc R
C7A C 1.1182(3) 0.1651(3) 0.9267(2) 0.0218(7) Uani 1 1 d .
H7AA H 1.1853 0.1370 0.9027 0.026 Uiso 1 1 calc R
C8A C 1.1320(3) 0.1698(3) 1.0133(2) 0.0224(7) Uani 1 1 d .
H8AA H 1.2076 0.1438 1.0486 0.027 Uiso 1 1 calc R
C9A C 1.0343(3) 0.2127(3) 1.0479(2) 0.0222(7) Uani 1 1 d .
H9AA H 1.0438 0.2173 1.1074 0.027 Uiso 1 1 calc R
C10A C 0.9219(3) 0.2493(2) 0.99558(19) 0.0170(6) Uani 1 1 d .
H10Q H 0.8559 0.2788 1.0201 0.020 Uiso 1 1 calc R
C11A C 0.5781(3) 0.2131(2) 0.69779(18) 0.0144(6) Uani 1 1 d .
C12A C 0.5113(3) 0.2316(2) 0.76211(18) 0.0140(6) Uani 1 1 d .
C13A C 0.5633(3) 0.1610(2) 0.8230(2) 0.0171(6) Uani 1 1 d .
C14A C 0.6604(3) 0.0985(2) 0.79484(19) 0.0184(6) Uani 1 1 d .
C15A C 0.6758(3) 0.1337(2) 0.71935(19) 0.0163(6) Uani 1 1 d .
C16A C 0.5522(3) 0.2630(3) 0.61914(18) 0.0177(6) Uani 1 1 d .
H16A H 0.4979 0.2085 0.5689 0.027 Uiso 1 1 calc R
H16B H 0.6363 0.2826 0.6096 0.027 Uiso 1 1 calc R
H16C H 0.5055 0.3304 0.6275 0.027 Uiso 1 1 calc R
C17A C 0.4078(3) 0.3112(3) 0.7683(2) 0.0201(6) Uani 1 1 d .
H17A H 0.3230 0.2689 0.7582 0.030 Uiso 1 1 calc R
H17B H 0.3995 0.3570 0.7248 0.030 Uiso 1 1 calc R
H17C H 0.4332 0.3596 0.8259 0.030 Uiso 1 1 calc R
C18A C 0.5105(3) 0.1435(3) 0.8950(2) 0.0264(8) Uani 1 1 d .
H18A H 0.4421 0.0807 0.8740 0.040 Uiso 1 1 calc R
H18B H 0.4724 0.2114 0.9161 0.040 Uiso 1 1 calc R
H18C H 0.5825 0.1269 0.9421 0.040 Uiso 1 1 calc R
C19A C 0.7318(3) 0.0108(2) 0.8377(2) 0.0256(7) Uani 1 1 d .
H19D H 0.6737 -0.0586 0.8211 0.038 Uiso 1 1 calc R
H19E H 0.7571 0.0367 0.9004 0.038 Uiso 1 1 calc R
H19F H 0.8113 -0.0031 0.8195 0.038 Uiso 1 1 calc R
C20A C 0.7586(3) 0.0857(3) 0.6640(2) 0.0235(7) Uani 1 1 d .
H20D H 0.7034 0.0320 0.6137 0.035 Uiso 1 1 calc R
H20E H 0.8292 0.0476 0.6972 0.035 Uiso 1 1 calc R
H20F H 0.7976 0.1459 0.6449 0.035 Uiso 1 1 calc R
Ir1B Ir 0.761675(10) 0.256900(8) 0.336321(6) 0.00945(4) Uani 1 1 d .
S1B S 0.88377(7) 0.38079(6) 0.29754(4) 0.01120(13) Uani 1 1 d .
O1B O 0.9792(2) 0.33586(17) 0.25208(13) 0.0170(4) Uani 1 1 d .
O2B O 0.7455(2) 0.38229(16) 0.43829(13) 0.0137(4) Uani 1 1 d .
O3B O 0.5974(2) 0.47775(17) 0.35800(13) 0.0192(4) Uani 1 1 d .
C1B C 0.9709(3) 0.4864(2) 0.38709(19) 0.0196(6) Uani 1 1 d .
H1BA H 1.0266 0.5360 0.3688 0.029 Uiso 1 1 calc R
H1BB H 1.0264 0.4518 0.4319 0.029 Uiso 1 1 calc R
H1BC H 0.9077 0.5298 0.4100 0.029 Uiso 1 1 calc R
C2B C 0.7829(3) 0.4637(2) 0.23199(19) 0.0177(6) Uani 1 1 d .
H2BA H 0.8369 0.5286 0.2296 0.027 Uiso 1 1 calc R
H2BB H 0.7124 0.4891 0.2567 0.027 Uiso 1 1 calc R
H2BC H 0.7440 0.4189 0.1736 0.027 Uiso 1 1 calc R
C3B C 0.6675(3) 0.4616(2) 0.42737(19) 0.0143(6) Uani 1 1 d .
C4B C 0.6718(3) 0.5400(3) 0.5116(2) 0.0218(7) Uani 1 1 d .
H4BA H 0.5882 0.5746 0.5050 0.033 Uiso 1 1 calc R
H4BB H 0.7447 0.5982 0.5264 0.033 Uiso 1 1 calc R
H4BC H 0.6854 0.4975 0.5575 0.033 Uiso 1 1 calc R
C5B C 0.9338(3) 0.2317(2) 0.42679(18) 0.0119(5) Uani 1 1 d .
C6B C 1.0487(3) 0.2001(2) 0.4054(2) 0.0162(6) Uani 1 1 d .
H6BA H 1.0501 0.1930 0.3474 0.019 Uiso 1 1 calc R
C7B C 1.1604(3) 0.1791(2) 0.4669(2) 0.0184(6) Uani 1 1 d .
H7BA H 1.2369 0.1582 0.4507 0.022 Uiso 1 1 calc R
C8B C 1.1606(3) 0.1885(2) 0.55238(19) 0.0190(6) Uani 1 1 d .
H8BA H 1.2372 0.1749 0.5946 0.023 Uiso 1 1 calc R
C9B C 1.0479(3) 0.2178(2) 0.57518(19) 0.0175(6) Uani 1 1 d .
H9BA H 1.0465 0.2232 0.6330 0.021 Uiso 1 1 calc R
C10B C 0.9367(3) 0.2395(2) 0.51318(19) 0.0150(6) Uani 1 1 d .
H10A H 0.8605 0.2602 0.5299 0.018 Uiso 1 1 calc R
C11B C 0.6844(3) 0.1440(2) 0.21074(18) 0.0135(6) Uani 1 1 d .
C12B C 0.5743(3) 0.2069(2) 0.22324(19) 0.0158(6) Uani 1 1 d .
C13B C 0.5504(3) 0.1855(2) 0.29939(19) 0.0152(6) Uani 1 1 d .
C14B C 0.6413(3) 0.1090(2) 0.33470(18) 0.0147(6) Uani 1 1 d .
C15B C 0.7228(3) 0.0809(2) 0.27746(18) 0.0141(6) Uani 1 1 d .
C16B C 0.7381(3) 0.1359(3) 0.13493(19) 0.0192(6) Uani 1 1 d .
H16D H 0.6948 0.0698 0.0908 0.029 Uiso 1 1 calc R
H16E H 0.8335 0.1295 0.1539 0.029 Uiso 1 1 calc R
H16F H 0.7209 0.2031 0.1107 0.029 Uiso 1 1 calc R
C17B C 0.4972(3) 0.2786(3) 0.1654(2) 0.0222(7) Uani 1 1 d .
H17D H 0.4096 0.2405 0.1338 0.033 Uiso 1 1 calc R
H17E H 0.5442 0.2916 0.1245 0.033 Uiso 1 1 calc R
H17F H 0.4876 0.3504 0.2004 0.033 Uiso 1 1 calc R
C18B C 0.4478(3) 0.2344(3) 0.3383(2) 0.0212(6) Uani 1 1 d .
H18D H 0.3714 0.1794 0.3229 0.032 Uiso 1 1 calc R
H18E H 0.4200 0.3016 0.3164 0.032 Uiso 1 1 calc R
H18F H 0.4849 0.2541 0.4012 0.032 Uiso 1 1 calc R
C19B C 0.6408(3) 0.0569(2) 0.40941(19) 0.0191(6) Uani 1 1 d .
H19A H 0.5845 -0.0136 0.3886 0.029 Uiso 1 1 calc R
H19B H 0.6066 0.1079 0.4499 0.029 Uiso 1 1 calc R
H19C H 0.7311 0.0422 0.4386 0.029 Uiso 1 1 calc R
C20B C 0.8208(3) -0.0052(2) 0.2837(2) 0.0187(6) Uani 1 1 d .
H20A H 0.7748 -0.0794 0.2562 0.028 Uiso 1 1 calc R
H20B H 0.8664 -0.0035 0.3445 0.028 Uiso 1 1 calc R
H20C H 0.8854 0.0110 0.2544 0.028 Uiso 1 1 calc R

loop_
_atom_site_aniso_label
_atom_site_aniso_U_11
_atom_site_aniso_U_22
_atom_site_aniso_U_33
_atom_site_aniso_U_23
_atom_site_aniso_U_13
_atom_site_aniso_U_12
Ir1A 0.01035(6) 0.01208(6) 0.00732(6) 0.00250(4) 0.00216(4) -0.00005(4)
S1A 0.0131(3) 0.0142(3) 0.0107(3) 0.0035(3) 0.0053(3) 0.0003(3)
O1A 0.0258(12) 0.0223(11) 0.0159(11) 0.0032(9) 0.0147(9) 0.0015(9)
O2A 0.0168(10) 0.0157(10) 0.0127(10) 0.0025(8) 0.0069(8) 0.0017(8)
O3A 0.0216(11) 0.0225(11) 0.0155(10) 0.0062(8) 0.0096(9) -0.0003(9)
C1A 0.0158(14) 0.0181(14) 0.0177(15) 0.0049(12) 0.0036(12) -0.0019(11)
C2A 0.0188(15) 0.0163(14) 0.0164(14) 0.0089(11) 0.0045(12) 0.0038(11)
C3A 0.0091(13) 0.0200(15) 0.0102(13) 0.0016(11) 0.000(1) 0.0014(11)
C4A 0.0192(15) 0.0198(15) 0.0153(15) 0.0015(12) 0.0059(12) 0.0018(12)
C5A 0.0142(14) 0.0109(13) 0.0147(14) 0.0035(11) 0.0009(11) -0.0024(11)
C6A 0.0188(15) 0.0175(15) 0.0160(15) 0.0032(12) 0.0049(12) 0.0008(12)
C7A 0.0156(15) 0.0179(15) 0.0310(18) 0.0056(13) 0.0051(13) 0.0034(12)
C8A 0.0151(15) 0.0207(16) 0.0264(17) 0.0102(13) -0.0052(13) -0.0004(12)
C9A 0.0209(16) 0.0235(16) 0.0184(16) 0.0097(13) -0.0036(13) -0.0012(13)
C10A 0.0167(15) 0.0174(15) 0.0148(15) 0.0030(12) 0.0015(12) -0.0011(12)
C11A 0.0158(14) 0.0126(13) 0.0118(14) 0.0007(11) 0.0008(11) -0.0007(11)
C12A 0.0099(13) 0.0178(14) 0.0112(14) 0.0005(11) 0.0006(11) -0.0046(11)
C13A 0.0173(15) 0.0149(14) 0.0153(15) 0.0013(12) 0.0007(12) -0.0068(11)
C14A 0.0178(15) 0.0162(14) 0.0163(15) 0.0043(12) -0.0031(12) -0.0028(11)
C15A 0.0161(14) 0.0152(14) 0.0138(14) 0.0005(11) 0.0002(12) 0.0000(11)
C16A 0.0195(15) 0.0218(15) 0.0097(14) 0.0020(11) 0.0017(11) 0.0005(12)
C17A 0.0165(15) 0.0245(16) 0.0171(15) -0.0019(12) 0.0054(12) 0.0000(12)
C18A 0.0269(17) 0.0353(19) 0.0146(15) 0.0056(14) 0.0038(13) -0.0163(15)
C19A 0.0277(17) 0.0156(15) 0.0266(17) 0.0106(13) -0.0067(14) -0.0017(13)
C20A 0.0237(17) 0.0210(16) 0.0221(16) -0.0037(13) 0.0059(13) 0.0079(13)
Ir1B 0.00968(6) 0.01122(6) 0.00752(6) 0.00244(4) 0.00241(4) -0.00014(4)
S1B 0.0117(3) 0.0131(3) 0.0094(3) 0.0033(3) 0.0037(3) -0.0005(2)
O1B 0.0169(10) 0.0198(11) 0.0184(11) 0.0056(8) 0.0107(9) 0.0032(8)
O2B 0.0151(10) 0.0148(10) 0.0119(10) 0.0017(8) 0.0054(8) 0.0039(8)
O3B 0.0200(11) 0.0227(11) 0.0159(10) 0.0059(8) 0.0055(9) 0.0060(9)
C1B 0.0230(16) 0.0204(15) 0.0139(14) -0.0006(12) 0.0065(12) -0.0081(12)
C2B 0.0207(15) 0.0196(15) 0.0168(15) 0.0097(12) 0.0076(12) 0.0052(12)
C3B 0.0133(13) 0.0148(14) 0.0172(14) 0.0045(11) 0.0077(11) -0.0013(11)
C4B 0.0242(16) 0.0200(16) 0.0211(16) 0.0007(13) 0.0086(13) 0.0025(13)
C5B 0.0138(13) 0.0087(12) 0.0121(13) 0.0032(10) 0.0015(11) -0.0003(10)
C6B 0.0164(15) 0.0162(14) 0.0161(15) 0.0033(11) 0.0047(12) 0.0030(11)
C7B 0.0151(14) 0.0189(15) 0.0218(16) 0.0041(12) 0.0061(12) 0.0034(11)
C8B 0.0162(14) 0.0195(15) 0.0175(15) 0.0047(12) -0.0020(12) 0.0033(12)
C9B 0.0218(15) 0.0181(15) 0.0115(14) 0.0041(11) 0.0023(12) 0.0017(12)
C10B 0.0163(14) 0.0139(14) 0.0161(15) 0.0057(11) 0.0051(12) 0.0012(11)
C11B 0.0143(14) 0.0136(13) 0.0087(13) -0.0021(11) 0.0006(11) -0.0050(11)
C12B 0.0142(14) 0.0164(14) 0.0133(14) 0.0004(11) 0.0009(11) -0.0028(11)
C13B 0.0095(13) 0.0170(14) 0.0154(14) -0.0001(11) 0.0010(11) -0.0054(11)
C14B 0.0167(14) 0.0140(14) 0.0105(13) -0.0009(11) 0.0026(11) -0.0054(11)
C15B 0.0153(14) 0.0156(14) 0.0104(13) 0.0018(11) 0.0032(11) -0.0028(11)
C16B 0.0223(16) 0.0205(15) 0.0150(15) 0.0023(12) 0.0069(12) -0.0020(12)
C17B 0.0145(15) 0.0291(17) 0.0200(16) 0.0111(13) -0.0032(12) -0.0019(13)
C18B 0.0181(15) 0.0243(16) 0.0231(16) 0.0028(13) 0.0108(13) -0.0005(12)
C19B 0.0253(16) 0.0183(15) 0.0159(15) 0.0050(12) 0.0093(13) -0.0042(12)
C20B 0.0220(15) 0.0137(14) 0.0206(15) 0.0021(12) 0.0079(13) 0.0011(12)

loop_
_atom_type_symbol
_atom_type_description
_atom_type_scat_dispersion_real
_atom_type_scat_dispersion_imag
_atom_type_scat_source
C C 0.0033 0.0016 'International Tables Vol C Tables 4.2.6.8 and 6.1.1.4'
H H 0.0000 0.0000 'International Tables Vol C Tables 4.2.6.8 and 6.1.1.4'
O O 0.0106 0.0060 'International Tables Vol C Tables 4.2.6.8 and 6.1.1.4'
S S 0.1246 0.1234 'International Tables Vol C Tables 4.2.6.8 and 6.1.1.4'
Ir Ir -1.4442 7.9887 'International Tables Vol C Tables 4.2.6.8 and 6.1.1.4'

loop_
_geom_angle_atom_site_label_1
_geom_angle_atom_site_label_2
_geom_angle_atom_site_label_3
_geom_angle
C5A Ir1A O2A 91.38(10)
C5A Ir1A C15A 105.18(11)
O2A Ir1A C15A 163.04(10)
C5A Ir1A C14A 89.94(11)
O2A Ir1A C14A 140.22(10)
C15A Ir1A C14A 38.76(11)
C5A Ir1A C13A 111.39(11)
O2A Ir1A C13A 106.4(1)
C15A Ir1A C13A 64.48(11)
C14A Ir1A C13A 37.90(12)
C5A Ir1A C11A 143.48(11)
O2A Ir1A C11A 125.13(9)
C15A Ir1A C11A 38.49(11)
C14A Ir1A C11A 63.37(10)
C13A Ir1A C11A 62.95(11)
C5A Ir1A C12A 149.26(10)
O2A Ir1A C12A 99.92(9)
C15A Ir1A C12A 63.87(11)
C14A Ir1A C12A 63.24(11)
C13A Ir1A C12A 37.98(11)
C11A Ir1A C12A 36.93(10)
C5A Ir1A S1A 88.11(8)
O2A Ir1A S1A 77.92(6)
C15A Ir1A S1A 105.76(8)
C14A Ir1A S1A 141.85(9)
C13A Ir1A S1A 159.61(8)
C11A Ir1A S1A 97.97(7)
C12A Ir1A S1A 122.09(8)
O1A S1A C1A 108.93(14)
O1A S1A C2A 108.48(13)
C1A S1A C2A 98.25(14)
O1A S1A Ir1A 116.55(9)
C1A S1A Ir1A 113.08(10)
C2A S1A Ir1A 109.94(10)
C3A O2A Ir1A 129.20(18)
S1A C1A H1AA 109.5
S1A C1A H1AB 109.5
H1AA C1A H1AB 109.5
S1A C1A H1AC 109.5
H1AA C1A H1AC 109.5
H1AB C1A H1AC 109.5
S1A C2A H2AA 109.5
S1A C2A H2AB 109.5
H2AA C2A H2AB 109.5
S1A C2A H2AC 109.5
H2AA C2A H2AC 109.5
H2AB C2A H2AC 109.5
O3A C3A O2A 126.3(3)
O3A C3A C4A 121.7(3)
O2A C3A C4A 112.0(2)
C3A C4A H4AA 109.5
C3A C4A H4AB 109.5
H4AA C4A H4AB 109.5
C3A C4A H4AC 109.5
H4AA C4A H4AC 109.5
H4AB C4A H4AC 109.5
C6A C5A C10A 117.0(3)
C6A C5A Ir1A 121.2(2)
C10A C5A Ir1A 121.4(2)
C7A C6A C5A 122.1(3)
C7A C6A H6AA 118.9
C5A C6A H6AA 118.9
C6A C7A C8A 120.0(3)
C6A C7A H7AA 120.0
C8A C7A H7AA 120.0
C7A C8A C9A 119.4(3)
C7A C8A H8AA 120.3
C9A C8A H8AA 120.3
C8A C9A C10A 120.3(3)
C8A C9A H9AA 119.9
C10A C9A H9AA 119.9
C9A C10A C5A 121.1(3)
C9A C10A H10Q 119.5
C5A C10A H10Q 119.5
C12A C11A C15A 108.5(3)
C12A C11A C16A 127.0(3)
C15A C11A C16A 124.5(3)
C12A C11A Ir1A 71.78(16)
C15A C11A Ir1A 67.74(16)
C16A C11A Ir1A 127.5(2)
C11A C12A C13A 107.9(3)
C11A C12A C17A 126.9(3)
C13A C12A C17A 125.2(3)
C11A C12A Ir1A 71.29(16)
C13A C12A Ir1A 69.32(16)
C17A C12A Ir1A 123.9(2)
C14A C13A C12A 108.0(3)
C14A C13A C18A 125.4(3)
C12A C13A C18A 126.0(3)
C14A C13A Ir1A 70.44(17)
C12A C13A Ir1A 72.71(16)
C18A C13A Ir1A 129.3(2)
C13A C14A C15A 108.5(3)
C13A C14A C19A 124.5(3)
C15A C14A C19A 127.0(3)
C13A C14A Ir1A 71.66(16)
C15A C14A Ir1A 69.65(16)
C19A C14A Ir1A 124.9(2)
C14A C15A C11A 106.9(3)
C14A C15A C20A 127.5(3)
C11A C15A C20A 124.9(3)
C14A C15A Ir1A 71.59(17)
C11A C15A Ir1A 73.77(17)
C20A C15A Ir1A 127.5(2)
C11A C16A H16A 109.5
C11A C16A H16B 109.5
H16A C16A H16B 109.5
C11A C16A H16C 109.5
H16A C16A H16C 109.5
H16B C16A H16C 109.5
C12A C17A H17A 109.5
C12A C17A H17B 109.5
H17A C17A H17B 109.5
C12A C17A H17C 109.5
H17A C17A H17C 109.5
H17B C17A H17C 109.5
C13A C18A H18A 109.5
C13A C18A H18B 109.5
H18A C18A H18B 109.5
C13A C18A H18C 109.5
H18A C18A H18C 109.5
H18B C18A H18C 109.5
C14A C19A H19D 109.5
C14A C19A H19E 109.5
H19D C19A H19E 109.5
C14A C19A H19F 109.5
H19D C19A H19F 109.5
H19E C19A H19F 109.5
C15A C20A H20D 109.5
C15A C20A H20E 109.5
H20D C20A H20E 109.5
C15A C20A H20F 109.5
H20D C20A H20F 109.5
H20E C20A H20F 109.5
C5B Ir1B O2B 83.16(9)
C5B Ir1B C15B 92.60(11)
O2B Ir1B C15B 145.33(9)
C5B Ir1B C14B 98.38(11)
O2B Ir1B C14B 107.24(9)
C15B Ir1B C14B 39.19(10)
C5B Ir1B C11B 122.19(11)
O2B Ir1B C11B 153.55(10)
C15B Ir1B C11B 38.63(10)
C14B Ir1B C11B 64.77(10)
C5B Ir1B C13B 133.57(11)
O2B Ir1B C13B 94.77(9)
C15B Ir1B C13B 63.74(11)
C14B Ir1B C13B 38.00(11)
C11B Ir1B C13B 62.97(11)
C5B Ir1B S1B 87.79(8)
O2B Ir1B S1B 89.73(6)
C15B Ir1B S1B 124.60(8)
C14B Ir1B S1B 162.46(8)
C11B Ir1B S1B 98.04(7)
C13B Ir1B S1B 138.64(8)
C5B Ir1B C12B 156.34(11)
O2B Ir1B C12B 115.54(9)
C15B Ir1B C12B 63.75(11)
C14B Ir1B C12B 63.33(10)
C11B Ir1B C12B 38.01(11)
C13B Ir1B C12B 36.59(10)
S1B Ir1B C12B 105.76(7)
O1B S1B C1B 107.69(14)
O1B S1B C2B 106.57(13)
C1B S1B C2B 100.15(15)
O1B S1B Ir1B 117.50(9)
C1B S1B Ir1B 111.54(10)
C2B S1B Ir1B 111.86(10)
C3B O2B Ir1B 123.18(18)
S1B C1B H1BA 109.5
S1B C1B H1BB 109.5
H1BA C1B H1BB 109.5
S1B C1B H1BC 109.5
H1BA C1B H1BC 109.5
H1BB C1B H1BC 109.5
S1B C2B H2BA 109.5
S1B C2B H2BB 109.5
H2BA C2B H2BB 109.5
S1B C2B H2BC 109.5
H2BA C2B H2BC 109.5
H2BB C2B H2BC 109.5
O3B C3B O2B 126.4(3)
O3B C3B C4B 120.8(3)
O2B C3B C4B 112.8(3)
C3B C4B H4BA 109.5
C3B C4B H4BB 109.5
H4BA C4B H4BB 109.5
C3B C4B H4BC 109.5
H4BA C4B H4BC 109.5
H4BB C4B H4BC 109.5
C10B C5B C6B 116.7(3)
C10B C5B Ir1B 120.1(2)
C6B C5B Ir1B 123.1(2)
C7B C6B C5B 121.7(3)
C7B C6B H6BA 119.2
C5B C6B H6BA 119.2
C6B C7B C8B 120.3(3)
C6B C7B H7BA 119.9
C8B C7B H7BA 119.9
C9B C8B C7B 119.4(3)
C9B C8B H8BA 120.3
C7B C8B H8BA 120.3
C8B C9B C10B 120.0(3)
C8B C9B H9BA 120.0
C10B C9B H9BA 120.0
C9B C10B C5B 122.0(3)
C9B C10B H10A 119.0
C5B C10B H10A 119.0
C15B C11B C12B 108.5(2)
C15B C11B C16B 125.6(3)
C12B C11B C16B 125.6(3)
C15B C11B Ir1B 69.90(16)
C12B C11B Ir1B 74.61(16)
C16B C11B Ir1B 126.80(19)
C13B C12B C11B 107.1(3)
C13B C12B C17B 126.1(3)
C11B C12B C17B 126.8(3)
C13B C12B Ir1B 70.57(16)
C11B C12B Ir1B 67.38(15)
C17B C12B Ir1B 128.5(2)
C12B C13B C14B 109.6(3)
C12B C13B C18B 126.0(3)
C14B C13B C18B 124.4(3)
C12B C13B Ir1B 72.84(16)
C14B C13B Ir1B 68.25(16)
C18B C13B Ir1B 124.9(2)
C13B C14B C15B 107.1(2)
C13B C14B C19B 126.5(3)
C15B C14B C19B 126.0(3)
C13B C14B Ir1B 73.75(16)
C15B C14B Ir1B 69.84(15)
C19B C14B Ir1B 127.4(2)
C11B C15B C14B 107.7(3)
C11B C15B C20B 126.6(3)
C14B C15B C20B 125.6(3)
C11B C15B Ir1B 71.47(16)
C14B C15B Ir1B 70.97(16)
C20B C15B Ir1B 126.7(2)
C11B C16B H16D 109.5
C11B C16B H16E 109.5
H16D C16B H16E 109.5
C11B C16B H16F 109.5
H16D C16B H16F 109.5
H16E C16B H16F 109.5
C12B C17B H17D 109.5
C12B C17B H17E 109.5
H17D C17B H17E 109.5
C12B C17B H17F 109.5
H17D C17B H17F 109.5
H17E C17B H17F 109.5
C13B C18B H18D 109.5
C13B C18B H18E 109.5
H18D C18B H18E 109.5
C13B C18B H18F 109.5
H18D C18B H18F 109.5
H18E C18B H18F 109.5
C14B C19B H19A 109.5
C14B C19B H19B 109.5
H19A C19B H19B 109.5
C14B C19B H19C 109.5
H19A C19B H19C 109.5
H19B C19B H19C 109.5
C15B C20B H20A 109.5
C15B C20B H20B 109.5
H20A C20B H20B 109.5
C15B C20B H20C 109.5
H20A C20B H20C 109.5
H20B C20B H20C 109.5

loop_
_geom_bond_atom_site_label_1
_geom_bond_atom_site_label_2
_geom_bond_distance
Ir1A C5A 2.066(3)
Ir1A O2A 2.108(2)
Ir1A C15A 2.164(3)
Ir1A C14A 2.190(3)
Ir1A C13A 2.206(3)
Ir1A C11A 2.245(3)
Ir1A C12A 2.252(3)
Ir1A S1A 2.2685(7)
S1A O1A 1.477(2)
S1A C1A 1.780(3)
S1A C2A 1.786(3)
O2A C3A 1.306(3)
O3A C3A 1.222(3)
C1A H1AA 0.9800
C1A H1AB 0.9800
C1A H1AC 0.9800
C2A H2AA 0.9800
C2A H2AB 0.9800
C2A H2AC 0.9800
C3A C4A 1.511(4)
C4A H4AA 0.9800
C4A H4AB 0.9800
C4A H4AC 0.9800
C5A C6A 1.397(4)
C5A C10A 1.404(4)
C6A C7A 1.386(4)
C6A H6AA 0.9500
C7A C8A 1.386(5)
C7A H7AA 0.9500
C8A C9A 1.388(5)
C8A H8AA 0.9500
C9A C10A 1.399(4)
C9A H9AA 0.9500
C10A H10Q 0.9500
C11A C12A 1.424(4)
C11A C15A 1.456(4)
C11A C16A 1.499(4)
C12A C13A 1.451(4)
C12A C17A 1.498(4)
C13A C14A 1.428(4)
C13A C18A 1.499(4)
C14A C15A 1.445(4)
C14A C19A 1.501(4)
C15A C20A 1.493(4)
C16A H16A 0.9800
C16A H16B 0.9800
C16A H16C 0.9800
C17A H17A 0.9800
C17A H17B 0.9800
C17A H17C 0.9800
C18A H18A 0.9800
C18A H18B 0.9800
C18A H18C 0.9800
C19A H19D 0.9800
C19A H19E 0.9800
C19A H19F 0.9800
C20A H20D 0.9800
C20A H20E 0.9800
C20A H20F 0.9800
Ir1B C5B 2.077(3)
Ir1B O2B 2.1010(19)
Ir1B C15B 2.162(3)
Ir1B C14B 2.177(3)
Ir1B C11B 2.183(3)
Ir1B C13B 2.250(3)
Ir1B S1B 2.2627(7)
Ir1B C12B 2.280(3)
S1B O1B 1.482(2)
S1B C1B 1.772(3)
S1B C2B 1.778(3)
O2B C3B 1.297(4)
O3B C3B 1.231(4)
C1B H1BA 0.9800
C1B H1BB 0.9800
C1B H1BC 0.9800
C2B H2BA 0.9800
C2B H2BB 0.9800
C2B H2BC 0.9800
C3B C4B 1.520(4)
C4B H4BA 0.9800
C4B H4BB 0.9800
C4B H4BC 0.9800
C5B C10B 1.405(4)
C5B C6B 1.406(4)
C6B C7B 1.390(4)
C6B H6BA 0.9500
C7B C8B 1.396(4)
C7B H7BA 0.9500
C8B C9B 1.387(4)
C8B H8BA 0.9500
C9B C10B 1.394(4)
C9B H9BA 0.9500
C10B H10A 0.9500
C11B C15B 1.437(4)
C11B C12B 1.456(4)
C11B C16B 1.505(4)
C12B C13B 1.422(4)
C12B C17B 1.505(4)
C13B C14B 1.443(4)
C13B C18B 1.496(4)
C14B C15B 1.455(4)
C14B C19B 1.495(4)
C15B C20B 1.495(4)
C16B H16D 0.9800
C16B H16E 0.9800
C16B H16F 0.9800
C17B H17D 0.9800
C17B H17E 0.9800
C17B H17F 0.9800
C18B H18D 0.9800
C18B H18E 0.9800
C18B H18F 0.9800
C19B H19A 0.9800
C19B H19B 0.9800
C19B H19C 0.9800
C20B H20A 0.9800
C20B H20B 0.9800
C20B H20C 0.9800
